data_7719718
loop_
_publ_author_name
'Rayasingh, Amlan Ranjan'
'Manivannan, Vadivelu'

_publ_section_title
;
 Group 10 complexes of benzothiazolehydrazone- and
 imidazo[1,5-<i>a</i>]pyridine-based ligands: structural artistry,
 biophysical study, and catalytic activity.
;
_journal_issue 45
_journal_name_full 'Dalton transactions (Cambridge, England : 2003)'
_journal_page_first 16939
_journal_page_last 16954
_journal_paper_doi 10.1039/d5dt02077h
_journal_volume 54
_journal_year 2025
_chemical_formula_moiety 'C26 H19 Br N3 Ni P S'
_chemical_formula_sum 'C26 H19 Br N3 Ni P S'
_chemical_formula_weight 575.09
_space_group_crystal_system triclinic
_space_group_IT_number 2
_space_group_name_Hall '-P 1'
_space_group_name_H-M_alt 'P -1'
_atom_sites_solution_hydrogens geom
_atom_sites_solution_primary dual
_audit_creation_date 2025-04-26
_audit_creation_method
;
Olex2 1.5
(compiled 2021.12.09 svn.r5202d8cf for OlexSys, GUI svn.r6439)
;
_audit_update_record
;
2025-05-22 deposited with the CCDC.	2025-10-17 downloaded from the CCDC.
;
_cell_angle_alpha 74.933(2)
_cell_angle_beta 83.167(2)
_cell_angle_gamma 81.074(2)
_cell_formula_units_Z 2
_cell_length_a 8.7513(5)
_cell_length_b 8.7657(5)
_cell_length_c 15.7709(9)
_cell_measurement_reflns_used 9996
_cell_measurement_temperature 295.00
_cell_measurement_theta_max 27.02
_cell_measurement_theta_min 2.43
_cell_volume 1150.14(11)
_computing_cell_refinement 'SAINT V8.40B (?, 2016)'
_computing_data_reduction 'SAINT V8.40B (?, 2016)'
_computing_molecular_graphics 'Olex2 1.5 (Dolomanov et al., 2009)'
_computing_publication_material 'Olex2 1.5 (Dolomanov et al., 2009)'
_computing_structure_refinement 'XL  (Sheldrick, 2008)'
_computing_structure_solution 'SHELXT 2018/2 (Sheldrick, 2018)'
_diffrn_ambient_temperature 295.00
_diffrn_detector 'CCD area detector'
_diffrn_detector_area_resol_mean 7.9
_diffrn_detector_type 'Bruker SMART CCD 1K area detector'
_diffrn_measured_fraction_theta_full 0.997
_diffrn_measured_fraction_theta_max 0.992
_diffrn_measurement_device 'three-circle diffractometer'
_diffrn_measurement_device_type 'Bruker APEX-II CCD'
_diffrn_measurement_method '\w scans'
_diffrn_radiation_monochromator graphite
_diffrn_radiation_probe x-ray
_diffrn_radiation_type MoK\a
_diffrn_radiation_wavelength 0.71073
_diffrn_reflns_av_R_equivalents 0.0338
_diffrn_reflns_av_unetI/netI 0.0275
_diffrn_reflns_Laue_measured_fraction_full 0.997
_diffrn_reflns_Laue_measured_fraction_max 0.992
_diffrn_reflns_limit_h_max 11
_diffrn_reflns_limit_h_min -11
_diffrn_reflns_limit_k_max 11
_diffrn_reflns_limit_k_min -11
_diffrn_reflns_limit_l_max 20
_diffrn_reflns_limit_l_min -19
_diffrn_reflns_number 24553
_diffrn_reflns_point_group_measured_fraction_full 0.997
_diffrn_reflns_point_group_measured_fraction_max 0.992
_diffrn_reflns_theta_full 25.242
_diffrn_reflns_theta_max 27.089
_diffrn_reflns_theta_min 1.342
_diffrn_source 'sealed X-ray tube'
_diffrn_source_current 1.4
_diffrn_source_power 0.07
_diffrn_source_target Mo
_diffrn_source_voltage 50.0
_diffrn_standards_number 0
_exptl_absorpt_coefficient_mu 2.762
_exptl_absorpt_correction_T_max 0.7455
_exptl_absorpt_correction_T_min 0.5557
_exptl_absorpt_correction_type multi-scan
_exptl_absorpt_process_details
;
SADABS-2016/2 (Bruker,2016/2) was used for absorption correction.
wR2(int) was 0.1068 before and 0.0431 after correction.
The Ratio of minimum to maximum transmission is 0.7454.
The \l/2 correction factor is Not present.
;
_exptl_crystal_colour 'metallic violet'
_exptl_crystal_colour_lustre metallic
_exptl_crystal_colour_primary violet
_exptl_crystal_density_diffrn 1.661
_exptl_crystal_description block
_exptl_crystal_F_000 580
_exptl_crystal_size_max 0.14
_exptl_crystal_size_mid 0.08
_exptl_crystal_size_min 0.07
_refine_diff_density_max 0.425
_refine_diff_density_min -0.820
_refine_diff_density_rms 0.072
_refine_ls_extinction_coef 0.0018(4)
_refine_ls_extinction_expression Fc^*^=kFc[1+0.001xFc^2^\l^3^/sin(2\q)]^-1/4^
_refine_ls_extinction_method 'SHELXL-2019/1 (Sheldrick 2019)'
_refine_ls_goodness_of_fit_ref 1.093
_refine_ls_hydrogen_treatment constr
_refine_ls_matrix_type full
_refine_ls_number_parameters 299
_refine_ls_number_reflns 5032
_refine_ls_number_restraints 0
_refine_ls_restrained_S_all 1.093
_refine_ls_R_factor_all 0.0516
_refine_ls_R_factor_gt 0.0332
_refine_ls_shift/su_max 0.001
_refine_ls_shift/su_mean 0.000
_refine_ls_structure_factor_coef Fsqd
_refine_ls_weighting_details 'w=1/[\s^2^(Fo^2^)+(0.0230P)^2^+1.5298P] where P=(Fo^2^+2Fc^2^)/3'
_refine_ls_weighting_scheme calc
_refine_ls_wR_factor_gt 0.0691
_refine_ls_wR_factor_ref 0.0835
_reflns_Friedel_coverage 0.000
_reflns_number_gt 3993
_reflns_number_total 5032
_reflns_threshold_expression 'I > 2\s(I)'
_cod_data_source_file d5dt02077h2.cif
_cod_data_source_block 1c
_cod_depositor_comments 'Adding full bibliography for 7719702--7719718.cif.'
_cod_database_code 7719718
_shelx_shelxl_version_number 2019/1
_shelx_space_group_comment
;
The symmetry employed for this shelxl refinement is uniquely defined
by the following loop, which should always be used as a source of
symmetry information in preference to the above space-group names.
They are only intended as comments.
;
_shelx_estimated_absorpt_t_max 0.830
_shelx_estimated_absorpt_t_min 0.698
_olex2_refinement_description
;
1. Fixed Uiso
 At 1.2 times of:
  All C(H) groups
2.a Aromatic/amide H refined with riding coordinates:
 C1(H1), C14(H14), C3(H3), C4(H4), C10(H10), C11(H11), C12(H12), C13(H13),
 C8(H8), C16(H16), C17(H17), C18(H18), C19(H19), C20(H20), C22(H22), C23(H23),
 C24(H24), C25(H25), C26(H26)
;
_olex2_submission_special_instructions 'No special instructions were received'

loop_
_space_group_symop_operation_xyz
'x, y, z'
'-x, -y, -z'

loop_
_atom_site_label
_atom_site_type_symbol
_atom_site_fract_x
_atom_site_fract_y
_atom_site_fract_z
_atom_site_U_iso_or_equiv
_atom_site_adp_type
_atom_site_occupancy
_atom_site_site_symmetry_order
_atom_site_calc_flag
_atom_site_refinement_flags_posn
_atom_site_refinement_flags_adp
_atom_site_refinement_flags_occupancy
_atom_site_disorder_assembly
_atom_site_disorder_group
Br1 Br 0.39886(4) 0.74675(5) 0.32864(2) 0.05581(13) Uani 1 1 d . . . . .
Ni1 Ni 0.58022(4) 0.83904(4) 0.21572(2) 0.03057(10) Uani 1 1 d . . . . .
S1 S 0.43479(10) 1.25691(11) 0.00992(6) 0.0510(2) Uani 1 1 d . . . . .
P1 P 0.74185(8) 0.65210(9) 0.28917(5) 0.03100(16) Uani 1 1 d . . . . .
N3 N 0.4446(3) 1.0150(3) 0.14839(16) 0.0338(5) Uani 1 1 d . . . . .
N2 N 0.6825(3) 1.0552(3) 0.06367(17) 0.0441(6) Uani 1 1 d . . . . .
N1 N 0.7340(3) 0.9173(3) 0.12556(16) 0.0352(5) Uani 1 1 d . . . . .
C6 C 0.2888(3) 1.0860(4) 0.1458(2) 0.0366(6) Uani 1 1 d . . . . .
C1 C 0.1636(4) 1.0428(4) 0.2053(2) 0.0496(8) Uani 1 1 d . . . . .
H1 H 0.177718 0.958314 0.254654 0.059 Uiso 1 1 calc R U . . .
C14 C 0.0169(4) 1.1267(5) 0.1906(3) 0.0585(10) Uani 1 1 d . . . . .
H14 H -0.066564 1.097822 0.230932 0.070 Uiso 1 1 calc R U . . .
C3 C -0.0074(4) 1.2513(5) 0.1179(3) 0.0579(10) Uani 1 1 d . . . . .
H3 H -0.107127 1.303730 0.108742 0.069 Uiso 1 1 calc R U . . .
C4 C 0.1151(4) 1.2990(4) 0.0585(2) 0.0528(9) Uani 1 1 d . . . . .
H4 H 0.099793 1.384149 0.009629 0.063 Uiso 1 1 calc R U . . .
C5 C 0.2622(4) 1.2165(4) 0.0736(2) 0.0417(7) Uani 1 1 d . . . . .
C2 C 0.5326(3) 1.0926(4) 0.0802(2) 0.0366(6) Uani 1 1 d . . . . .
C7 C 0.9305(3) 0.6200(4) 0.23040(19) 0.0342(6) Uani 1 1 d . . . . .
C9 C 0.9762(3) 0.7299(4) 0.15420(19) 0.0364(6) Uani 1 1 d . . . . .
C10 C 1.1289(3) 0.7063(4) 0.1162(2) 0.0445(8) Uani 1 1 d . . . . .
H10 H 1.161587 0.779746 0.065820 0.053 Uiso 1 1 calc R U . . .
C11 C 1.2305(3) 0.5761(4) 0.1526(2) 0.0485(8) Uani 1 1 d . . . . .
H11 H 1.331223 0.562193 0.126708 0.058 Uiso 1 1 calc R U . . .
C12 C 1.1843(4) 0.4663(5) 0.2269(2) 0.0514(9) Uani 1 1 d . . . . .
H12 H 1.252992 0.377979 0.251316 0.062 Uiso 1 1 calc R U . . .
C13 C 1.0347(4) 0.4885(4) 0.2652(2) 0.0477(8) Uani 1 1 d . . . . .
H13 H 1.003190 0.413656 0.315285 0.057 Uiso 1 1 calc R U . . .
C8 C 0.8793(3) 0.8686(4) 0.1093(2) 0.0421(7) Uani 1 1 d . . . . .
H8 H 0.929048 0.933578 0.061113 0.051 Uiso 1 1 calc R U . . .
C15 C 0.6849(3) 0.4531(4) 0.3184(2) 0.0366(6) Uani 1 1 d . . . . .
C16 C 0.6271(4) 0.4048(4) 0.2530(2) 0.0498(8) Uani 1 1 d . . . . .
H16 H 0.610951 0.475997 0.198741 0.060 Uiso 1 1 calc R U . . .
C17 C 0.5934(4) 0.2497(5) 0.2685(3) 0.0664(12) Uani 1 1 d . . . . .
H17 H 0.554720 0.217183 0.224483 0.080 Uiso 1 1 calc R U . . .
C18 C 0.6169(5) 0.1443(5) 0.3483(4) 0.0714(13) Uani 1 1 d . . . . .
H18 H 0.594738 0.040416 0.358240 0.086 Uiso 1 1 calc R U . . .
C19 C 0.6729(5) 0.1918(5) 0.4132(3) 0.0669(11) Uani 1 1 d . . . . .
H19 H 0.687743 0.120242 0.467474 0.080 Uiso 1 1 calc R U . . .
C20 C 0.7075(4) 0.3455(4) 0.3988(2) 0.0501(8) Uani 1 1 d . . . . .
H20 H 0.746028 0.376732 0.443274 0.060 Uiso 1 1 calc R U . . .
C21 C 0.7927(3) 0.6983(4) 0.38743(19) 0.0347(6) Uani 1 1 d . . . . .
C22 C 0.6973(4) 0.6783(5) 0.4651(2) 0.0511(9) Uani 1 1 d . . . . .
H22 H 0.605799 0.634052 0.469628 0.061 Uiso 1 1 calc R U . . .
C23 C 0.7381(5) 0.7241(6) 0.5359(2) 0.0653(11) Uani 1 1 d . . . . .
H23 H 0.674509 0.708480 0.588256 0.078 Uiso 1 1 calc R U . . .
C24 C 0.8710(5) 0.7925(5) 0.5302(3) 0.0611(10) Uani 1 1 d . . . . .
H24 H 0.896293 0.824847 0.577880 0.073 Uiso 1 1 calc R U . . .
C25 C 0.9657(5) 0.8126(5) 0.4542(3) 0.0589(10) Uani 1 1 d . . . . .
H25 H 1.055984 0.858590 0.450126 0.071 Uiso 1 1 calc R U . . .
C26 C 0.9287(4) 0.7654(4) 0.3833(2) 0.0465(8) Uani 1 1 d . . . . .
H26 H 0.995135 0.778453 0.332051 0.056 Uiso 1 1 calc R U . . .

loop_
_atom_site_aniso_label
_atom_site_aniso_U_11
_atom_site_aniso_U_22
_atom_site_aniso_U_33
_atom_site_aniso_U_23
_atom_site_aniso_U_13
_atom_site_aniso_U_12
Br1 0.03387(17) 0.0678(3) 0.0487(2) 0.00854(17) 0.00484(14) -0.00042(15)
Ni1 0.02614(17) 0.0336(2) 0.02885(19) -0.00264(15) -0.00204(13) -0.00339(14)
S1 0.0504(5) 0.0454(5) 0.0437(5) 0.0064(4) -0.0034(4) 0.0048(4)
P1 0.0262(3) 0.0356(4) 0.0281(4) -0.0026(3) -0.0013(3) -0.0042(3)
N3 0.0308(11) 0.0333(13) 0.0363(13) -0.0070(11) -0.0035(10) -0.0033(10)
N2 0.0419(14) 0.0408(15) 0.0376(14) 0.0076(12) -0.0003(11) -0.0007(12)
N1 0.0323(12) 0.0364(13) 0.0332(13) -0.0025(11) -0.0044(10) -0.0026(10)
C6 0.0349(14) 0.0329(16) 0.0419(17) -0.0096(13) -0.0071(12) -0.0001(12)
C1 0.0371(16) 0.0420(19) 0.062(2) -0.0017(16) -0.0029(15) -0.0005(14)
C14 0.0339(17) 0.055(2) 0.080(3) -0.011(2) -0.0015(17) 0.0014(16)
C3 0.0378(17) 0.057(2) 0.077(3) -0.020(2) -0.0150(17) 0.0111(16)
C4 0.0510(19) 0.046(2) 0.056(2) -0.0097(17) -0.0155(16) 0.0138(16)
C5 0.0425(16) 0.0398(17) 0.0411(18) -0.0094(14) -0.0075(13) 0.0017(13)
C2 0.0401(15) 0.0328(15) 0.0337(15) -0.0024(12) -0.0061(12) -0.0028(12)
C7 0.0282(13) 0.0420(17) 0.0304(15) -0.0069(13) -0.0014(11) -0.0031(12)
C9 0.0310(14) 0.0436(17) 0.0326(15) -0.0061(13) -0.0015(11) -0.0054(12)
C10 0.0319(15) 0.056(2) 0.0395(17) -0.0051(15) 0.0056(13) -0.0056(14)
C11 0.0280(14) 0.067(2) 0.0479(19) -0.0147(17) 0.0050(13) -0.0024(15)
C12 0.0343(16) 0.058(2) 0.054(2) -0.0071(17) -0.0019(14) 0.0054(15)
C13 0.0371(16) 0.051(2) 0.0437(19) 0.0019(15) 0.0020(14) 0.0029(14)
C8 0.0329(15) 0.0464(18) 0.0376(17) 0.0026(14) 0.0048(12) -0.0045(13)
C15 0.0268(13) 0.0389(16) 0.0425(17) -0.0090(13) -0.0006(12) -0.0030(12)
C16 0.0449(18) 0.057(2) 0.053(2) -0.0247(18) -0.0006(15) -0.0071(16)
C17 0.049(2) 0.072(3) 0.097(3) -0.056(3) 0.006(2) -0.0137(19)
C18 0.052(2) 0.040(2) 0.122(4) -0.027(3) 0.009(2) -0.0066(17)
C19 0.057(2) 0.041(2) 0.090(3) 0.005(2) -0.003(2) -0.0075(17)
C20 0.0467(18) 0.0423(19) 0.057(2) -0.0002(16) -0.0090(16) -0.0096(15)
C21 0.0326(14) 0.0363(16) 0.0321(15) -0.0039(12) -0.0055(11) -0.0011(12)
C22 0.0399(17) 0.076(3) 0.0358(17) -0.0127(17) -0.0027(13) -0.0033(17)
C23 0.061(2) 0.095(3) 0.039(2) -0.025(2) -0.0074(17) 0.009(2)
C24 0.081(3) 0.058(2) 0.050(2) -0.0221(19) -0.032(2) 0.009(2)
C25 0.068(2) 0.054(2) 0.061(2) -0.0110(19) -0.0253(19) -0.0154(19)
C26 0.0490(18) 0.049(2) 0.0422(18) -0.0059(15) -0.0056(14) -0.0153(15)

loop_
_atom_type_symbol
_atom_type_description
_atom_type_scat_dispersion_real
_atom_type_scat_dispersion_imag
_atom_type_scat_source
C C 0.0033 0.0016 'International Tables Vol C Tables 4.2.6.8 and 6.1.1.4'
H H 0.0000 0.0000 'International Tables Vol C Tables 4.2.6.8 and 6.1.1.4'
Br Br -0.2901 2.4595 'International Tables Vol C Tables 4.2.6.8 and 6.1.1.4'
N N 0.0061 0.0033 'International Tables Vol C Tables 4.2.6.8 and 6.1.1.4'
Ni Ni 0.3393 1.1124 'International Tables Vol C Tables 4.2.6.8 and 6.1.1.4'
P P 0.1023 0.0942 'International Tables Vol C Tables 4.2.6.8 and 6.1.1.4'
S S 0.1246 0.1234 'International Tables Vol C Tables 4.2.6.8 and 6.1.1.4'

loop_
_geom_angle_atom_site_label_1
_geom_angle_atom_site_label_2
_geom_angle_atom_site_label_3
_geom_angle
_geom_angle_site_symmetry_1
_geom_angle_site_symmetry_3
_geom_angle_publ_flag
P1 Ni1 Br1 84.86(2) . . ?
N3 Ni1 Br1 97.68(7) . . ?
N3 Ni1 P1 176.62(7) . . ?
N1 Ni1 Br1 177.87(8) . . ?
N1 Ni1 P1 94.16(7) . . ?
N1 Ni1 N3 83.23(10) . . ?
C5 S1 C2 89.14(15) . . ?
C7 P1 Ni1 114.34(10) . . ?
C7 P1 C15 101.42(14) . . ?
C7 P1 C21 101.99(13) . . ?
C15 P1 Ni1 115.82(10) . . ?
C15 P1 C21 109.22(14) . . ?
C21 P1 Ni1 112.66(10) . . ?
C6 N3 Ni1 142.2(2) . . ?
C2 N3 Ni1 107.20(18) . . ?
C2 N3 C6 110.6(2) . . ?
C2 N2 N1 109.2(2) . . ?
N2 N1 Ni1 114.80(17) . . ?
C8 N1 Ni1 133.1(2) . . ?
C8 N1 N2 112.1(2) . . ?
C1 C6 N3 128.1(3) . . ?
C1 C6 C5 118.0(3) . . ?
C5 C6 N3 113.9(3) . . ?
C6 C1 H1 120.2 . . ?
C6 C1 C14 119.6(3) . . ?
C14 C1 H1 120.2 . . ?
C1 C14 H14 119.3 . . ?
C3 C14 C1 121.4(3) . . ?
C3 C14 H14 119.3 . . ?
C14 C3 H3 119.8 . . ?
C14 C3 C4 120.4(3) . . ?
C4 C3 H3 119.8 . . ?
C3 C4 H4 120.9 . . ?
C3 C4 C5 118.3(3) . . ?
C5 C4 H4 120.9 . . ?
C6 C5 S1 110.9(2) . . ?
C4 C5 S1 126.8(3) . . ?
C4 C5 C6 122.3(3) . . ?
N3 C2 S1 115.4(2) . . ?
N2 C2 S1 119.2(2) . . ?
N2 C2 N3 125.4(3) . . ?
C9 C7 P1 121.2(2) . . ?
C13 C7 P1 119.3(2) . . ?
C13 C7 C9 119.4(3) . . ?
C7 C9 C10 118.6(3) . . ?
C7 C9 C8 125.4(3) . . ?
C10 C9 C8 115.9(3) . . ?
C9 C10 H10 119.6 . . ?
C11 C10 C9 120.8(3) . . ?
C11 C10 H10 119.6 . . ?
C10 C11 H11 119.8 . . ?
C12 C11 C10 120.4(3) . . ?
C12 C11 H11 119.8 . . ?
C11 C12 H12 120.3 . . ?
C11 C12 C13 119.4(3) . . ?
C13 C12 H12 120.3 . . ?
C7 C13 H13 119.3 . . ?
C12 C13 C7 121.3(3) . . ?
C12 C13 H13 119.3 . . ?
N1 C8 C9 130.2(3) . . ?
N1 C8 H8 114.9 . . ?
C9 C8 H8 114.9 . . ?
C16 C15 P1 116.9(3) . . ?
C16 C15 C20 119.2(3) . . ?
C20 C15 P1 123.7(3) . . ?
C15 C16 H16 120.1 . . ?
C15 C16 C17 119.9(4) . . ?
C17 C16 H16 120.1 . . ?
C16 C17 H17 119.9 . . ?
C18 C17 C16 120.3(4) . . ?
C18 C17 H17 119.9 . . ?
C17 C18 H18 120.0 . . ?
C19 C18 C17 120.0(4) . . ?
C19 C18 H18 120.0 . . ?
C18 C19 H19 119.8 . . ?
C18 C19 C20 120.5(4) . . ?
C20 C19 H19 119.8 . . ?
C15 C20 H20 119.9 . . ?
C19 C20 C15 120.1(4) . . ?
C19 C20 H20 119.9 . . ?
C22 C21 P1 122.7(2) . . ?
C22 C21 C26 118.3(3) . . ?
C26 C21 P1 119.0(2) . . ?
C21 C22 H22 120.0 . . ?
C23 C22 C21 120.0(3) . . ?
C23 C22 H22 120.0 . . ?
C22 C23 H23 119.5 . . ?
C24 C23 C22 121.0(4) . . ?
C24 C23 H23 119.5 . . ?
C23 C24 H24 120.2 . . ?
C25 C24 C23 119.5(3) . . ?
C25 C24 H24 120.2 . . ?
C24 C25 H25 119.7 . . ?
C24 C25 C26 120.5(4) . . ?
C26 C25 H25 119.7 . . ?
C21 C26 H26 119.6 . . ?
C25 C26 C21 120.7(3) . . ?
C25 C26 H26 119.6 . . ?

loop_
_geom_bond_atom_site_label_1
_geom_bond_atom_site_label_2
_geom_bond_distance
_geom_bond_site_symmetry_2
_geom_bond_publ_flag
Br1 Ni1 2.3069(5) . ?
Ni1 P1 2.1706(8) . ?
Ni1 N3 1.948(2) . ?
Ni1 N1 1.905(2) . ?
S1 C5 1.743(3) . ?
S1 C2 1.746(3) . ?
P1 C7 1.814(3) . ?
P1 C15 1.817(3) . ?
P1 C21 1.819(3) . ?
N3 C6 1.409(4) . ?
N3 C2 1.341(4) . ?
N2 N1 1.393(3) . ?
N2 C2 1.313(4) . ?
N1 C8 1.294(4) . ?
C6 C1 1.387(4) . ?
C6 C5 1.401(4) . ?
C1 H1 0.9300 . ?
C1 C14 1.389(5) . ?
C14 H14 0.9300 . ?
C14 C3 1.374(5) . ?
C3 H3 0.9300 . ?
C3 C4 1.378(5) . ?
C4 H4 0.9300 . ?
C4 C5 1.389(4) . ?
C7 C9 1.391(4) . ?
C7 C13 1.388(4) . ?
C9 C10 1.405(4) . ?
C9 C8 1.440(4) . ?
C10 H10 0.9300 . ?
C10 C11 1.375(5) . ?
C11 H11 0.9300 . ?
C11 C12 1.373(5) . ?
C12 H12 0.9300 . ?
C12 C13 1.382(4) . ?
C13 H13 0.9300 . ?
C8 H8 0.9300 . ?
C15 C16 1.384(4) . ?
C15 C20 1.385(4) . ?
C16 H16 0.9300 . ?
C16 C17 1.389(5) . ?
C17 H17 0.9300 . ?
C17 C18 1.370(6) . ?
C18 H18 0.9300 . ?
C18 C19 1.366(6) . ?
C19 H19 0.9300 . ?
C19 C20 1.382(5) . ?
C20 H20 0.9300 . ?
C21 C22 1.386(4) . ?
C21 C26 1.395(4) . ?
C22 H22 0.9300 . ?
C22 C23 1.381(5) . ?
C23 H23 0.9300 . ?
C23 C24 1.373(6) . ?
C24 H24 0.9300 . ?
C24 C25 1.361(6) . ?
C25 H25 0.9300 . ?
C25 C26 1.376(5) . ?
C26 H26 0.9300 . ?

loop_
_geom_torsion_atom_site_label_1
_geom_torsion_atom_site_label_2
_geom_torsion_atom_site_label_3
_geom_torsion_atom_site_label_4
_geom_torsion
_geom_torsion_site_symmetry_1
_geom_torsion_site_symmetry_2
_geom_torsion_site_symmetry_3
_geom_torsion_site_symmetry_4
_geom_torsion_publ_flag
Ni1 P1 C7 C9 13.8(3) . . . . ?
Ni1 P1 C7 C13 -170.3(2) . . . . ?
Ni1 P1 C15 C16 45.1(3) . . . . ?
Ni1 P1 C15 C20 -140.1(2) . . . . ?
Ni1 P1 C21 C22 79.9(3) . . . . ?
Ni1 P1 C21 C26 -96.2(3) . . . . ?
Ni1 N3 C6 C1 2.9(6) . . . . ?
Ni1 N3 C6 C5 -177.6(2) . . . . ?
Ni1 N3 C2 S1 -179.98(15) . . . . ?
Ni1 N3 C2 N2 -0.4(4) . . . . ?
Ni1 N1 C8 C9 2.6(6) . . . . ?
P1 C7 C9 C10 174.0(2) . . . . ?
P1 C7 C9 C8 -6.1(5) . . . . ?
P1 C7 C13 C12 -174.4(3) . . . . ?
P1 C15 C16 C17 174.7(3) . . . . ?
P1 C15 C20 C19 -174.5(3) . . . . ?
P1 C21 C22 C23 -176.2(3) . . . . ?
P1 C21 C26 C25 175.3(3) . . . . ?
N3 C6 C1 C14 -179.0(3) . . . . ?
N3 C6 C5 S1 -2.3(3) . . . . ?
N3 C6 C5 C4 178.1(3) . . . . ?
N2 N1 C8 C9 -177.5(3) . . . . ?
N1 N2 C2 S1 -177.4(2) . . . . ?
N1 N2 C2 N3 3.1(4) . . . . ?
C6 N3 C2 S1 1.0(3) . . . . ?
C6 N3 C2 N2 -179.5(3) . . . . ?
C6 C1 C14 C3 0.5(6) . . . . ?
C1 C6 C5 S1 177.2(3) . . . . ?
C1 C6 C5 C4 -2.3(5) . . . . ?
C1 C14 C3 C4 -1.7(6) . . . . ?
C14 C3 C4 C5 0.9(6) . . . . ?
C3 C4 C5 S1 -178.4(3) . . . . ?
C3 C4 C5 C6 1.1(5) . . . . ?
C5 S1 C2 N3 -1.9(3) . . . . ?
C5 S1 C2 N2 178.5(3) . . . . ?
C5 C6 C1 C14 1.5(5) . . . . ?
C2 S1 C5 C6 2.3(2) . . . . ?
C2 S1 C5 C4 -178.2(3) . . . . ?
C2 N3 C6 C1 -178.6(3) . . . . ?
C2 N3 C6 C5 0.9(4) . . . . ?
C2 N2 N1 Ni1 -4.2(3) . . . . ?
C2 N2 N1 C8 175.9(3) . . . . ?
C7 P1 C15 C16 -79.3(2) . . . . ?
C7 P1 C15 C20 95.5(3) . . . . ?
C7 P1 C21 C22 -157.1(3) . . . . ?
C7 P1 C21 C26 26.9(3) . . . . ?
C7 C9 C10 C11 1.1(5) . . . . ?
C7 C9 C8 N1 -3.5(6) . . . . ?
C9 C7 C13 C12 1.6(5) . . . . ?
C9 C10 C11 C12 0.1(5) . . . . ?
C10 C9 C8 N1 176.3(3) . . . . ?
C10 C11 C12 C13 -0.3(6) . . . . ?
C11 C12 C13 C7 -0.5(6) . . . . ?
C13 C7 C9 C10 -1.9(5) . . . . ?
C13 C7 C9 C8 177.9(3) . . . . ?
C8 C9 C10 C11 -178.8(3) . . . . ?
C15 P1 C7 C9 139.1(3) . . . . ?
C15 P1 C7 C13 -44.9(3) . . . . ?
C15 P1 C21 C22 -50.3(3) . . . . ?
C15 P1 C21 C26 133.6(3) . . . . ?
C15 C16 C17 C18 0.1(5) . . . . ?
C16 C15 C20 C19 0.1(5) . . . . ?
C16 C17 C18 C19 0.4(6) . . . . ?
C17 C18 C19 C20 -0.6(6) . . . . ?
C18 C19 C20 C15 0.3(6) . . . . ?
C20 C15 C16 C17 -0.3(5) . . . . ?
C21 P1 C7 C9 -108.1(3) . . . . ?
C21 P1 C7 C13 67.8(3) . . . . ?
C21 P1 C15 C16 173.6(2) . . . . ?
C21 P1 C15 C20 -11.6(3) . . . . ?
C21 C22 C23 C24 1.3(6) . . . . ?
C22 C21 C26 C25 -0.9(5) . . . . ?
C22 C23 C24 C25 -1.3(6) . . . . ?
C23 C24 C25 C26 0.2(6) . . . . ?
C24 C25 C26 C21 0.9(6) . . . . ?
C26 C21 C22 C23 -0.2(5) . . . . ?
